data_2231255
loop_
_publ_author_name
'Prabhu, A. N.'
'Jayarama, A.'
'Row, T. N. Guru'
'Upadhyaya, V.'

_publ_section_title
;
 (2<i>E</i>)-1-(5-Chlorothiophen-2-yl)-3-(2,4,5-trimethoxyphenyl)prop-2-en-1-one
;
_journal_coeditor_code PV2418
_journal_issue 8
_journal_name_full 'Acta Crystallographica Section E'
_journal_page_first o2086
_journal_paper_doi 10.1107/S1600536811028236
_journal_volume 67
_journal_year 2011
_chemical_formula_iupac 'C16 H15 Cl O4 S'
_chemical_formula_moiety 'C16 H15 Cl O4 S'
_chemical_formula_sum 'C16 H15 Cl O4 S'
_chemical_formula_weight 338.79
_chemical_name_systematic
;
(2<i>E</i>)-1-(5-Chlorothiophen-2-yl)-3-(2,4,5-trimethoxyphenyl)prop-2-en-1-one
;
_space_group_IT_number 14
_symmetry_cell_setting monoclinic
_symmetry_space_group_name_Hall '-P 2ybc'
_symmetry_space_group_name_H-M 'P 1 21/c 1'
_atom_sites_solution_hydrogens geom
_atom_sites_solution_primary direct
_atom_sites_solution_secondary difmap
_cell_angle_alpha 90.00
_cell_angle_beta 99.390(4)
_cell_angle_gamma 90.00
_cell_formula_units_Z 4
_cell_length_a 18.2795(12)
_cell_length_b 9.0393(7)
_cell_length_c 9.8673(6)
_cell_measurement_reflns_used 4590
_cell_measurement_temperature 296(2)
_cell_measurement_theta_max 30.52
_cell_measurement_theta_min 2.26
_cell_volume 1608.57(19)
_computing_cell_refinement 'SAINT-Plus (Bruker, 1998)'
_computing_data_collection 'SMART (Bruker, 1998)'
_computing_data_reduction 'SAINT-Plus (Bruker, 1998)'
_computing_molecular_graphics 'ORTEP-3 (Farrugia, 1999)'
_computing_publication_material 'WinGX (Farrugia, 1999)'
_computing_structure_refinement 'SHELXL97 (Sheldrick, 2008)'
_computing_structure_solution 'SHELXS97 (Sheldrick, 2008)'
_diffrn_ambient_temperature 296(2)
_diffrn_measured_fraction_theta_full 0.994
_diffrn_measured_fraction_theta_max 0.935
_diffrn_measurement_device_type 'Bruker SMART APEX CCD detector'
_diffrn_measurement_method \w
_diffrn_radiation_monochromator graphite
_diffrn_radiation_source 'fine-focus sealed tube'
_diffrn_radiation_type MoK\a
_diffrn_radiation_wavelength 0.71073
_diffrn_reflns_av_R_equivalents 0.0649
_diffrn_reflns_av_sigmaI/netI 0.1111
_diffrn_reflns_limit_h_max 26
_diffrn_reflns_limit_h_min -26
_diffrn_reflns_limit_k_max 12
_diffrn_reflns_limit_k_min -12
_diffrn_reflns_limit_l_max 11
_diffrn_reflns_limit_l_min -13
_diffrn_reflns_number 11590
_diffrn_reflns_theta_full 27.00
_diffrn_reflns_theta_max 30.52
_diffrn_reflns_theta_min 2.26
_exptl_absorpt_coefficient_mu 0.381
_exptl_absorpt_correction_T_max 0.9345
_exptl_absorpt_correction_T_min 0.9276
_exptl_absorpt_correction_type multi-scan
_exptl_absorpt_process_details '(SADABS; Bruker, 1998)'
_exptl_crystal_colour yellow
_exptl_crystal_density_diffrn 1.399
_exptl_crystal_density_method 'not measured'
_exptl_crystal_description block
_exptl_crystal_F_000 704
_exptl_crystal_size_max 0.20
_exptl_crystal_size_mid 0.18
_exptl_crystal_size_min 0.18
_refine_diff_density_max 0.388
_refine_diff_density_min -0.317
_refine_ls_extinction_method none
_refine_ls_goodness_of_fit_ref 0.944
_refine_ls_hydrogen_treatment constr
_refine_ls_matrix_type full
_refine_ls_number_parameters 202
_refine_ls_number_reflns 4590
_refine_ls_number_restraints 0
_refine_ls_restrained_S_all 0.944
_refine_ls_R_factor_all 0.2048
_refine_ls_R_factor_gt 0.0640
_refine_ls_shift/su_max 0.001
_refine_ls_shift/su_mean 0.000
_refine_ls_structure_factor_coef Fsqd
_refine_ls_weighting_details 'calc w=1/[\s^2^(Fo^2^)+(0.0776P)^2^] where P=(Fo^2^+2Fc^2^)/3'
_refine_ls_weighting_scheme calc
_refine_ls_wR_factor_gt 0.1419
_refine_ls_wR_factor_ref 0.1966
_reflns_number_gt 1621
_reflns_number_total 4590
_reflns_threshold_expression I>2\s(I)
_cod_data_source_file pv2418.cif
_cod_data_source_block I
_cod_original_sg_symbol_H-M 'P 21/c'
_cod_database_code 2231255
_cod_database_fobs_code 2231255

loop_
_symmetry_equiv_pos_as_xyz
'x, y, z'
'-x, y+1/2, -z+1/2'
'-x, -y, -z'
x,-y+1/2,+z-1/2

loop_
_atom_site_type_symbol
_atom_site_label
_atom_site_fract_x
_atom_site_fract_y
_atom_site_fract_z
_atom_site_U_iso_or_equiv
_atom_site_adp_type
_atom_site_calc_flag
_atom_site_refinement_flags
_atom_site_occupancy
_atom_site_symmetry_multiplicity
Cl Cl1 1.19089(6) 0.43556(14) 0.13180(12) 0.0853(4) Uani d . 1 1
S S1 1.03627(5) 0.43686(11) 0.18651(10) 0.0602(3) Uani d . 1 1
O O1 0.88221(14) 0.3967(3) 0.2335(3) 0.0681(8) Uani d . 1 1
O O2 0.66429(13) 0.1207(3) 0.2390(3) 0.0726(8) Uani d . 1 1
O O3 0.55841(13) -0.2151(3) -0.1240(3) 0.0709(8) Uani d . 1 1
O O4 0.66030(14) -0.1426(3) -0.2658(3) 0.0810(9) Uani d . 1 1
C C1 1.10339(19) 0.3619(4) 0.1052(4) 0.0596(10) Uani d . 1 1
C C2 1.0792(2) 0.2480(5) 0.0231(4) 0.0704(12) Uani d . 1 1
H H2 1.1088 0.1949 -0.0279 0.085 Uiso calc R 1 1
C C3 1.00321(19) 0.2181(4) 0.0233(4) 0.0547(9) Uani d . 1 1
H H3 0.9770 0.1434 -0.0282 0.066 Uiso calc R 1 1
C C4 0.97267(17) 0.3111(4) 0.1075(3) 0.0489(9) Uani d . 1 1
C C5 0.89668(19) 0.3155(4) 0.1409(4) 0.0553(10) Uani d . 1 1
C C6 0.84197(18) 0.2173(4) 0.0627(4) 0.0539(9) Uani d . 1 1
H H6 0.8521 0.1744 -0.0179 0.065 Uiso calc R 1 1
C C7 0.77806(18) 0.1879(4) 0.1045(4) 0.0537(9) Uani d . 1 1
H H7 0.7700 0.2364 0.1839 0.064 Uiso calc R 1 1
C C8 0.71877(17) 0.0894(4) 0.0419(4) 0.0474(9) Uani d . 1 1
C C9 0.71853(19) 0.0245(4) -0.0852(4) 0.0520(9) Uani d . 1 1
H H9 0.7561 0.0484 -0.1348 0.062 Uiso calc R 1 1
C C10 0.66447(19) -0.0742(4) -0.1407(4) 0.0555(10) Uani d . 1 1
C C11 0.60855(18) -0.1124(4) -0.0638(4) 0.0535(10) Uani d . 1 1
C C12 0.60767(18) -0.0500(4) 0.0619(4) 0.0541(10) Uani d . 1 1
H H12 0.5708 -0.0757 0.1123 0.065 Uiso calc R 1 1
C C13 0.66189(18) 0.0522(4) 0.1149(4) 0.0516(9) Uani d . 1 1
C C14 0.6146(2) 0.0767(5) 0.3268(4) 0.0876(15) Uani d . 1 1
H H14A 0.5646 0.0937 0.2821 0.131 Uiso calc R 1 1
H H14C 0.6240 0.1331 0.4102 0.131 Uiso calc R 1 1
H H14B 0.6213 -0.0266 0.3477 0.131 Uiso calc R 1 1
C C15 0.5106(2) -0.2793(4) -0.0396(5) 0.0771(13) Uani d . 1 1
H H15C 0.5398 -0.3263 0.0383 0.116 Uiso calc R 1 1
H H15A 0.4792 -0.3515 -0.0916 0.116 Uiso calc R 1 1
H H15B 0.4805 -0.2034 -0.0084 0.116 Uiso calc R 1 1
C C16 0.7194(2) -0.1165(5) -0.3418(4) 0.0914(16) Uani d . 1 1
H H16B 0.7202 -0.0137 -0.3658 0.137 Uiso calc R 1 1
H H16C 0.7118 -0.1753 -0.4239 0.137 Uiso calc R 1 1
H H16A 0.7657 -0.1430 -0.2866 0.137 Uiso calc R 1 1

loop_
_atom_site_aniso_label
_atom_site_aniso_U_11
_atom_site_aniso_U_22
_atom_site_aniso_U_33
_atom_site_aniso_U_12
_atom_site_aniso_U_13
_atom_site_aniso_U_23
Cl1 0.0596(6) 0.1155(10) 0.0833(9) -0.0246(6) 0.0194(5) -0.0174(7)
S1 0.0600(6) 0.0680(7) 0.0544(7) -0.0145(5) 0.0151(4) -0.0090(5)
O1 0.0639(16) 0.083(2) 0.0595(19) -0.0111(14) 0.0169(13) -0.0174(16)
O2 0.0636(17) 0.089(2) 0.074(2) -0.0108(14) 0.0351(14) -0.0162(17)
O3 0.0568(15) 0.0707(18) 0.087(2) -0.0218(14) 0.0168(14) -0.0001(15)
O4 0.0796(19) 0.103(2) 0.063(2) -0.0404(17) 0.0187(15) -0.0202(17)
C1 0.052(2) 0.070(3) 0.057(3) -0.008(2) 0.0081(17) 0.007(2)
C2 0.063(2) 0.079(3) 0.072(3) 0.000(2) 0.019(2) -0.017(2)
C3 0.053(2) 0.052(2) 0.059(3) -0.0082(18) 0.0088(17) -0.018(2)
C4 0.051(2) 0.054(2) 0.042(2) -0.0120(17) 0.0071(16) 0.0042(18)
C5 0.058(2) 0.060(2) 0.047(3) -0.0123(19) 0.0077(17) 0.009(2)
C6 0.053(2) 0.064(2) 0.047(2) -0.0090(18) 0.0144(17) -0.0016(19)
C7 0.055(2) 0.055(2) 0.052(2) 0.0010(18) 0.0088(17) 0.0050(19)
C8 0.0426(18) 0.048(2) 0.052(2) -0.0011(16) 0.0083(16) 0.0051(18)
C9 0.050(2) 0.062(2) 0.046(2) -0.0100(18) 0.0128(16) 0.0075(19)
C10 0.054(2) 0.060(2) 0.052(2) -0.0082(19) 0.0065(17) 0.004(2)
C11 0.0377(18) 0.052(2) 0.070(3) 0.0009(16) 0.0071(17) 0.007(2)
C12 0.0421(19) 0.056(2) 0.068(3) 0.0032(17) 0.0200(17) 0.007(2)
C13 0.0451(19) 0.055(2) 0.057(3) 0.0070(18) 0.0159(16) 0.002(2)
C14 0.073(3) 0.127(4) 0.070(3) -0.002(3) 0.032(2) 0.000(3)
C15 0.049(2) 0.065(3) 0.121(4) -0.011(2) 0.024(2) 0.010(3)
C16 0.102(3) 0.118(4) 0.062(3) -0.052(3) 0.033(2) -0.021(3)

loop_
_atom_type_symbol
_atom_type_description
_atom_type_scat_dispersion_real
_atom_type_scat_dispersion_imag
_atom_type_scat_source
C C 0.0033 0.0016 'International Tables Vol C Tables 4.2.6.8 and 6.1.1.4'
H H 0.0000 0.0000 'International Tables Vol C Tables 4.2.6.8 and 6.1.1.4'
O O 0.0106 0.0060 'International Tables Vol C Tables 4.2.6.8 and 6.1.1.4'
S S 0.1246 0.1234 'International Tables Vol C Tables 4.2.6.8 and 6.1.1.4'
Cl Cl 0.1484 0.1585 'International Tables Vol C Tables 4.2.6.8 and 6.1.1.4'

loop_
_geom_angle_atom_site_label_1
_geom_angle_atom_site_label_2
_geom_angle_atom_site_label_3
_geom_angle
C1 S1 C4 90.51(18)
C13 O2 C14 119.5(3)
C11 O3 C15 116.9(3)
C10 O4 C16 117.5(3)
C2 C1 S1 113.4(3)
C2 C1 Cl1 126.8(3)
S1 C1 Cl1 119.8(2)
C1 C2 C3 111.9(3)
C1 C2 H2 124.0
C3 C2 H2 124.0
C4 C3 C2 112.5(3)
C4 C3 H3 123.7
C2 C3 H3 123.7
C3 C4 C5 130.2(3)
C3 C4 S1 111.7(2)
C5 C4 S1 118.1(3)
O1 C5 C6 122.8(3)
O1 C5 C4 120.2(3)
C6 C5 C4 116.9(3)
C7 C6 C5 121.3(3)
C7 C6 H6 119.4
C5 C6 H6 119.4
C6 C7 C8 128.4(4)
C6 C7 H7 115.8
C8 C7 H7 115.8
C9 C8 C13 118.2(3)
C9 C8 C7 122.3(3)
C13 C8 C7 119.4(3)
C10 C9 C8 122.1(3)
C10 C9 H9 119.0
C8 C9 H9 119.0
O4 C10 C9 125.5(3)
O4 C10 C11 115.8(3)
C9 C10 C11 118.7(4)
C12 C11 O3 124.6(3)
C12 C11 C10 120.3(3)
O3 C11 C10 115.1(3)
C11 C12 C13 120.1(3)
C11 C12 H12 119.9
C13 C12 H12 119.9
O2 C13 C12 123.6(3)
O2 C13 C8 115.8(3)
C12 C13 C8 120.6(3)
O2 C14 H14A 109.5
O2 C14 H14C 109.5
H14A C14 H14C 109.5
O2 C14 H14B 109.5
H14A C14 H14B 109.5
H14C C14 H14B 109.5
O3 C15 H15C 109.5
O3 C15 H15A 109.5
H15C C15 H15A 109.5
O3 C15 H15B 109.5
H15C C15 H15B 109.5
H15A C15 H15B 109.5
O4 C16 H16B 109.5
O4 C16 H16C 109.5
H16B C16 H16C 109.5
O4 C16 H16A 109.5
H16B C16 H16A 109.5
H16C C16 H16A 109.5

loop_
_geom_bond_atom_site_label_1
_geom_bond_atom_site_label_2
_geom_bond_distance
Cl1 C1 1.713(4)
S1 C1 1.711(4)
S1 C4 1.719(3)
O1 C5 1.234(4)
O2 C13 1.367(4)
O2 C14 1.411(4)
O3 C11 1.370(4)
O3 C15 1.426(4)
O4 C10 1.372(4)
O4 C16 1.430(4)
C1 C2 1.340(5)
C2 C3 1.415(5)
C2 H2 0.9300
C3 C4 1.363(4)
C3 H3 0.9300
C4 C5 1.480(4)
C5 C6 1.460(5)
C6 C7 1.327(4)
C6 H6 0.9300
C7 C8 1.460(5)
C7 H7 0.9300
C8 C9 1.384(5)
C8 C13 1.399(4)
C9 C10 1.377(5)
C9 H9 0.9300
C10 C11 1.412(4)
C11 C12 1.365(5)
C12 C13 1.393(5)
C12 H12 0.9300
C14 H14A 0.9600
C14 H14C 0.9600
C14 H14B 0.9600
C15 H15C 0.9600
C15 H15A 0.9600
C15 H15B 0.9600
C16 H16B 0.9600
C16 H16C 0.9600
C16 H16A 0.9600

loop_
_geom_hbond_atom_site_label_D
_geom_hbond_atom_site_label_H
_geom_hbond_atom_site_label_A
_geom_hbond_site_symmetry_A
_geom_hbond_distance_DH
_geom_hbond_distance_HA
_geom_hbond_distance_DA
_geom_hbond_angle_DHA
C3 H3 O1 4_555 0.93 2.71 3.476(4) 140
C6 H6 O1 4_555 0.93 2.68 3.597(5) 169

loop_
_geom_torsion_atom_site_label_1
_geom_torsion_atom_site_label_2
_geom_torsion_atom_site_label_3
_geom_torsion_atom_site_label_4
_geom_torsion
C4 S1 C1 C2 -0.1(3)
C4 S1 C1 Cl1 179.0(2)
S1 C1 C2 C3 0.4(5)
Cl1 C1 C2 C3 -178.7(3)
C1 C2 C3 C4 -0.5(5)
C2 C3 C4 C5 -177.9(4)
C2 C3 C4 S1 0.4(4)
C1 S1 C4 C3 -0.2(3)
C1 S1 C4 C5 178.3(3)
C3 C4 C5 O1 170.7(4)
S1 C4 C5 O1 -7.5(5)
C3 C4 C5 C6 -7.5(6)
S1 C4 C5 C6 174.3(3)
O1 C5 C6 C7 -13.6(6)
C4 C5 C6 C7 164.6(3)
C5 C6 C7 C8 -177.8(3)
C6 C7 C8 C9 -8.4(6)
C6 C7 C8 C13 168.2(4)
C13 C8 C9 C10 0.0(5)
C7 C8 C9 C10 176.6(3)
C16 O4 C10 C9 4.0(6)
C16 O4 C10 C11 -174.8(4)
C8 C9 C10 O4 179.8(3)
C8 C9 C10 C11 -1.4(5)
C15 O3 C11 C12 -11.5(5)
C15 O3 C11 C10 167.5(3)
O4 C10 C11 C12 -179.8(3)
C9 C10 C11 C12 1.3(5)
O4 C10 C11 O3 1.1(5)
C9 C10 C11 O3 -177.8(3)
O3 C11 C12 C13 179.2(3)
C10 C11 C12 C13 0.2(5)
C14 O2 C13 C12 6.9(5)
C14 O2 C13 C8 -172.4(3)
C11 C12 C13 O2 179.2(3)
C11 C12 C13 C8 -1.6(5)
C9 C8 C13 O2 -179.2(3)
C7 C8 C13 O2 4.0(5)
C9 C8 C13 C12 1.5(5)
C7 C8 C13 C12 -175.2(3)

loop_
_cod_related_entry_id
_cod_related_entry_database
_cod_related_entry_code
1 ChemSpider 5833290
